data_4503774
loop_
_publ_author_name
'Wu, Benlai'
'Liu, Caiping'
'Yuan, Daqiang'
'Jiang, Feilong'
'Hong, Maochun'

_publ_section_title
;
 Molecule Cleft and Squares with Binicotinic Bishydrazone Ligand: Crystal
 Structures, Spectroscopic Properties, and Calculation
;
_journal_issue 10
_journal_name_full 'Crystal Growth &amp; Design'
_journal_page_first 3791
_journal_paper_doi 10.1021/cg8004322
_journal_volume 8
_journal_year 2008
_chemical_formula_moiety 'C32 H24 Cu2 N10 O4, C3 H6 O1'
_chemical_formula_sum 'C35 H30 Cu2 N10 O5'
_chemical_formula_weight 797.77
_chemical_name_systematic
; 
 ? 
;
_space_group_IT_number 61
_symmetry_cell_setting orthorhombic
_symmetry_space_group_name_Hall '-P 2ac 2ab'
_symmetry_space_group_name_H-M 'P b c a'
_atom_sites_solution_hydrogens geom
_atom_sites_solution_primary direct
_atom_sites_solution_secondary difmap
_audit_creation_method SHELXL-97
_cell_angle_alpha 90.00
_cell_angle_beta 90.00
_cell_angle_gamma 90.00
_cell_formula_units_Z 8
_cell_length_a 19.1978(12)
_cell_length_b 12.9544(6)
_cell_length_c 27.0343(16)
_cell_measurement_reflns_used 8501
_cell_measurement_temperature 130(2)
_cell_measurement_theta_max 27.4835
_cell_measurement_theta_min 3.0132
_cell_volume 6723.3(7)
_computing_cell_refinement CrystalClear
_computing_data_collection 'CrystalClear (Rigaku, 2000)'
_computing_data_reduction CrystalClear
_computing_molecular_graphics SHELXL97
_computing_publication_material 'SHELXTL (Sheldrick, 1997b)'
_computing_structure_refinement 'SHELXS97 (Sheldrick, 1997a)'
_computing_structure_solution 'SHELXS97 (Sheldrick, 1997a)'
_diffrn_ambient_temperature 130(2)
_diffrn_measured_fraction_theta_full 0.999
_diffrn_measured_fraction_theta_max 0.999
_diffrn_measurement_device_type 'Mercury CCD'
_diffrn_measurement_method '\w scan'
_diffrn_radiation_monochromator graphite
_diffrn_radiation_source 'fine-focus sealed tube'
_diffrn_radiation_type MoK\a
_diffrn_radiation_wavelength 0.71073
_diffrn_reflns_av_R_equivalents 0.0346
_diffrn_reflns_av_sigmaI/netI 0.0308
_diffrn_reflns_limit_h_max 24
_diffrn_reflns_limit_h_min -24
_diffrn_reflns_limit_k_max 16
_diffrn_reflns_limit_k_min -16
_diffrn_reflns_limit_l_max 20
_diffrn_reflns_limit_l_min -35
_diffrn_reflns_number 49603
_diffrn_reflns_theta_full 27.48
_diffrn_reflns_theta_max 27.48
_diffrn_reflns_theta_min 3.01
_exptl_absorpt_coefficient_mu 1.326
_exptl_absorpt_correction_T_max 1.0000
_exptl_absorpt_correction_T_min 0.6799
_exptl_absorpt_correction_type multi-scan
_exptl_crystal_colour brown
_exptl_crystal_density_diffrn 1.576
_exptl_crystal_density_method 'not measured'
_exptl_crystal_description block
_exptl_crystal_F_000 3264
_exptl_crystal_size_max 0.4000
_exptl_crystal_size_mid 0.3500
_exptl_crystal_size_min 0.0800
_refine_diff_density_max 1.077
_refine_diff_density_min -0.742
_refine_diff_density_rms 0.088
_refine_ls_extinction_method none
_refine_ls_goodness_of_fit_ref 1.111
_refine_ls_hydrogen_treatment mixed
_refine_ls_matrix_type full
_refine_ls_number_parameters 471
_refine_ls_number_reflns 7695
_refine_ls_number_restraints 0
_refine_ls_restrained_S_all 1.111
_refine_ls_R_factor_all 0.0512
_refine_ls_R_factor_gt 0.0480
_refine_ls_shift/su_max 0.006
_refine_ls_shift/su_mean 0.000
_refine_ls_structure_factor_coef Fsqd
_refine_ls_weighting_details 'calc w=1/[\s^2^(Fo^2^)+(0.0590P)^2^+13.3491P] where P=(Fo^2^+2Fc^2^)/3'
_refine_ls_weighting_scheme calc
_refine_ls_wR_factor_gt 0.1271
_refine_ls_wR_factor_ref 0.1293
_reflns_number_gt 7228
_reflns_number_total 7695
_reflns_threshold_expression >2sigma(I)
_cod_data_source_file cg8004322_si_001.cif
_cod_data_source_block 1
_cod_depositor_comments
;
The following automatic conversions were performed:

'_symmetry_cell_setting' value 'Orthorhombic' changed to
'orthorhombic' according to
/home/saulius/struct/CIF-dictionaries/cif_core.dic dictionary named
'cif_core.dic' version 2.4.1 from
2010-06-29.

'_exptl_absorpt_correction_type' value 'Multi-scan'
changed to 'multi-scan' according to
/home/saulius/struct/CIF-dictionaries/cif_core.dic dictionary named
'cif_core.dic' version 2.4.1 from 2010-06-29.

Automatic conversion script
Id: cif_fix_values 1715 2011-07-08 13:25:40Z adriana 
;
_cod_original_sg_symbol_H-M Pbca
_cod_database_code 4503774

loop_
_symmetry_equiv_pos_as_xyz
'x, y, z'
'-x+1/2, -y, z+1/2'
'x+1/2, -y+1/2, -z'
'-x, y+1/2, -z+1/2'
'-x, -y, -z'
'x-1/2, y, -z-1/2'
'-x-1/2, y-1/2, z'
'x, -y-1/2, z-1/2'

loop_
_atom_site_label
_atom_site_type_symbol
_atom_site_fract_x
_atom_site_fract_y
_atom_site_fract_z
_atom_site_U_iso_or_equiv
_atom_site_adp_type
_atom_site_occupancy
_atom_site_symmetry_multiplicity
_atom_site_calc_flag
_atom_site_refinement_flags
Cu1 Cu 0.238026(16) 0.70608(2) 0.265042(11) 0.01553(10) Uani 1 1 d .
O1 O 0.28205(9) 0.71197(14) 0.20093(7) 0.0164(4) Uani 1 1 d .
N1 N 0.40007(12) 0.80646(19) 0.07863(8) 0.0222(5) Uani 1 1 d .
C1 C 0.45948(14) 0.7532(2) 0.07229(10) 0.0237(6) Uani 1 1 d .
H1 H 0.4844 0.7625 0.0423 0.028 Uiso 1 1 calc R
Cu2 Cu 0.439706(16) 0.94227(3) 0.260997(12) 0.01663(10) Uani 1 1 d .
O2 O 0.20227(10) 0.71458(17) 0.32971(7) 0.0260(4) Uani 1 1 d .
N2 N 0.25467(12) 0.83266(19) 0.08566(8) 0.0224(5) Uani 1 1 d .
C2 C 0.48648(14) 0.6857(2) 0.10681(11) 0.0230(6) Uani 1 1 d .
H2 H 0.5285 0.6492 0.1005 0.028 Uiso 1 1 calc R
O3 O 0.39276(9) 0.94211(14) 0.19764(7) 0.0177(4) Uani 1 1 d .
N3 N 0.38295(11) 0.70806(17) 0.24742(9) 0.0169(4) Uani 1 1 d .
C3 C 0.45080(13) 0.6724(2) 0.15114(10) 0.0184(5) Uani 1 1 d .
H3 H 0.4680 0.6266 0.1757 0.022 Uiso 1 1 calc R
O4 O 0.47745(10) 0.93024(17) 0.32532(7) 0.0257(4) Uani 1 1 d .
N4 N 0.33349(11) 0.70164(17) 0.28616(8) 0.0166(4) Uani 1 1 d .
C4 C 0.38943(13) 0.72730(19) 0.15888(9) 0.0154(5) Uani 1 1 d .
O5 O 0.5668(4) 0.8118(4) -0.0295(2) 0.158(3) Uani 1 1 d .
N5 N 0.29468(11) 0.95439(18) 0.24713(9) 0.0176(4) Uani 1 1 d .
C5 C 0.36520(13) 0.7932(2) 0.12128(9) 0.0163(5) Uani 1 1 d .
N6 N 0.34585(11) 0.95716(17) 0.28450(8) 0.0177(4) Uani 1 1 d .
C6 C 0.29779(13) 0.8533(2) 0.12345(9) 0.0166(5) Uani 1 1 d .
N7 N 0.14545(11) 0.70208(17) 0.23550(8) 0.0169(4) Uani 1 1 d .
C7 C 0.28116(13) 0.92631(19) 0.16011(9) 0.0161(5) Uani 1 1 d .
N8 N 0.05883(14) 0.7050(2) 0.18082(11) 0.0354(6) Uani 1 1 d .
H8A H 0.0353 0.7072 0.1529 0.042 Uiso 1 1 calc R
C8 C 0.22018(14) 0.9824(2) 0.15486(10) 0.0198(5) Uani 1 1 d .
H8 H 0.2084 1.0339 0.1784 0.024 Uiso 1 1 calc R
N9 N 0.53236(12) 0.94316(18) 0.23084(9) 0.0196(5) Uani 1 1 d .
C9 C 0.17638(14) 0.9631(2) 0.11512(11) 0.0240(6) Uani 1 1 d .
H9 H 0.1348 1.0017 0.1106 0.029 Uiso 1 1 calc R
N10 N 0.62007(15) 0.9398(2) 0.17691(12) 0.0376(7) Uani 1 1 d .
H10A H 0.6442 0.9377 0.1493 0.045 Uiso 1 1 calc R
C10 C 0.19502(14) 0.8863(2) 0.08233(10) 0.0246(6) Uani 1 1 d .
H10 H 0.1640 0.8706 0.0560 0.030 Uiso 1 1 calc R
C11 C 0.34896(13) 0.71463(18) 0.20536(10) 0.0145(5) Uani 1 1 d .
C12 C 0.32659(13) 0.94339(19) 0.20403(10) 0.0160(5) Uani 1 1 d .
C13 C 0.35577(14) 0.6983(2) 0.33080(10) 0.0210(5) Uani 1 1 d .
H13 H 0.4047 0.6944 0.3358 0.025 Uiso 1 1 calc R
C14 C 0.31221(15) 0.7000(2) 0.37373(10) 0.0215(5) Uani 1 1 d .
C15 C 0.23828(15) 0.7128(2) 0.37108(10) 0.0219(6) Uani 1 1 d .
C16 C 0.20183(17) 0.7244(3) 0.41619(11) 0.0289(6) Uani 1 1 d .
H16 H 0.1529 0.7355 0.4155 0.035 Uiso 1 1 calc R
C17 C 0.23576(18) 0.7198(3) 0.46112(11) 0.0321(7) Uani 1 1 d .
H17 H 0.2097 0.7278 0.4908 0.039 Uiso 1 1 calc R
C18 C 0.30792(19) 0.7035(3) 0.46393(11) 0.0353(8) Uani 1 1 d .
H18 H 0.3307 0.6982 0.4950 0.042 Uiso 1 1 calc R
C19 C 0.34479(17) 0.6954(3) 0.42053(11) 0.0308(7) Uani 1 1 d .
H19 H 0.3938 0.6864 0.4221 0.037 Uiso 1 1 calc R
C20 C 0.32600(14) 0.9687(2) 0.32948(10) 0.0209(5) Uani 1 1 d .
H20 H 0.2783 0.9837 0.3353 0.025 Uiso 1 1 calc R
C21 C 0.37111(15) 0.9604(2) 0.37169(10) 0.0221(5) Uani 1 1 d .
C22 C 0.34084(18) 0.9700(3) 0.41905(11) 0.0309(7) Uani 1 1 d .
H22 H 0.2931 0.9886 0.4217 0.037 Uiso 1 1 calc R
C23 C 0.3788(2) 0.9530(3) 0.46174(12) 0.0362(8) Uani 1 1 d .
H23 H 0.3579 0.9610 0.4934 0.043 Uiso 1 1 calc R
C24 C 0.44901(18) 0.9236(3) 0.45718(12) 0.0335(7) Uani 1 1 d .
H24 H 0.4753 0.9094 0.4861 0.040 Uiso 1 1 calc R
C25 C 0.48012(17) 0.9150(2) 0.41182(11) 0.0293(6) Uani 1 1 d .
H25 H 0.5276 0.8947 0.4101 0.035 Uiso 1 1 calc R
C26 C 0.44345(15) 0.9358(2) 0.36735(11) 0.0222(6) Uani 1 1 d .
C27 C 0.12915(14) 0.7069(2) 0.18597(11) 0.0225(6) Uani 1 1 d .
H27 H 0.1618 0.7110 0.1597 0.027 Uiso 1 1 calc R
C28 C 0.03177(12) 0.69894(19) 0.22766(9) 0.0131(5) Uani 1 1 d .
H28 H -0.0163 0.6962 0.2360 0.016 Uiso 1 1 calc R
C29 C 0.08545(14) 0.6976(2) 0.25976(10) 0.0190(5) Uani 1 1 d .
H29 H 0.0810 0.6940 0.2947 0.023 Uiso 1 1 calc R
C30 C 0.54915(15) 0.9401(2) 0.18127(11) 0.0262(6) Uani 1 1 d .
H30 H 0.5169 0.9385 0.1547 0.031 Uiso 1 1 calc R
C31 C 0.64612(12) 0.94336(18) 0.22379(9) 0.0138(5) Uani 1 1 d .
H31 H 0.6940 0.9447 0.2327 0.017 Uiso 1 1 calc R
C32 C 0.59182(14) 0.9447(2) 0.25521(11) 0.0198(5) Uani 1 1 d .
H32 H 0.5958 0.9464 0.2902 0.024 Uiso 1 1 calc R
C33 C 0.5871(5) 0.9556(6) 0.0226(3) 0.147(4) Uani 1 1 d .
H33A H 0.5435 0.9308 0.0373 0.221 Uiso 1 1 calc R
H33B H 0.5817 1.0281 0.0129 0.221 Uiso 1 1 calc R
H33C H 0.6248 0.9495 0.0468 0.221 Uiso 1 1 calc R
C34 C 0.6041(3) 0.8922(5) -0.0220(2) 0.0740(15) Uani 1 1 d .
C35 C 0.6626(5) 0.9229(5) -0.0499(4) 0.149(4) Uani 1 1 d .
H35A H 0.6853 0.8619 -0.0640 0.223 Uiso 1 1 calc R
H35B H 0.6956 0.9594 -0.0284 0.223 Uiso 1 1 calc R
H35C H 0.6477 0.9689 -0.0767 0.223 Uiso 1 1 calc R

loop_
_atom_site_aniso_label
_atom_site_aniso_U_11
_atom_site_aniso_U_22
_atom_site_aniso_U_33
_atom_site_aniso_U_23
_atom_site_aniso_U_13
_atom_site_aniso_U_12
Cu1 0.01147(16) 0.01914(17) 0.01599(16) 0.00123(11) 0.00086(11) -0.00060(11)
O1 0.0126(8) 0.0192(9) 0.0173(8) 0.0000(7) -0.0002(7) -0.0014(7)
N1 0.0204(11) 0.0279(12) 0.0182(11) 0.0000(9) 0.0043(9) 0.0027(9)
C1 0.0192(12) 0.0296(15) 0.0222(13) -0.0019(11) 0.0083(10) 0.0013(11)
Cu2 0.01202(16) 0.01832(18) 0.01955(18) -0.00170(12) -0.00125(11) -0.00081(11)
O2 0.0189(9) 0.0411(12) 0.0179(9) 0.0010(8) 0.0021(8) 0.0001(8)
N2 0.0209(11) 0.0282(12) 0.0182(11) -0.0030(9) -0.0022(9) 0.0046(9)
C2 0.0150(12) 0.0243(13) 0.0297(14) -0.0058(11) 0.0039(11) 0.0026(10)
O3 0.0126(8) 0.0195(9) 0.0209(9) -0.0007(7) -0.0002(7) -0.0016(7)
N3 0.0123(10) 0.0188(11) 0.0194(10) 0.0027(8) 0.0023(8) -0.0002(8)
C3 0.0127(11) 0.0173(12) 0.0252(13) -0.0013(10) -0.0019(10) 0.0006(9)
O4 0.0196(9) 0.0357(12) 0.0219(10) 0.0007(8) -0.0044(8) -0.0009(8)
N4 0.0153(10) 0.0176(10) 0.0170(10) 0.0009(8) 0.0014(8) -0.0017(8)
C4 0.0126(11) 0.0169(12) 0.0166(11) -0.0031(9) 0.0006(9) -0.0021(9)
O5 0.203(6) 0.111(4) 0.162(5) -0.076(4) 0.114(5) -0.094(4)
N5 0.0118(10) 0.0221(11) 0.0187(10) -0.0030(9) -0.0040(8) -0.0006(8)
C5 0.0150(11) 0.0174(12) 0.0163(12) -0.0029(9) -0.0002(9) 0.0006(9)
N6 0.0142(10) 0.0183(11) 0.0206(11) -0.0029(8) -0.0018(8) -0.0006(8)
C6 0.0153(11) 0.0189(12) 0.0157(11) 0.0017(9) 0.0015(9) 0.0023(9)
N7 0.0099(9) 0.0193(11) 0.0214(11) 0.0010(8) 0.0016(8) -0.0001(8)
C7 0.0144(11) 0.0152(11) 0.0188(12) 0.0011(9) 0.0001(9) -0.0026(9)
N8 0.0283(14) 0.0425(17) 0.0353(15) 0.0015(12) -0.0038(11) -0.0021(12)
C8 0.0190(12) 0.0180(12) 0.0226(13) -0.0024(10) 0.0012(10) 0.0023(10)
N9 0.0148(10) 0.0199(11) 0.0241(11) -0.0003(9) 0.0001(9) 0.0001(8)
C9 0.0181(12) 0.0272(14) 0.0266(14) -0.0004(11) -0.0037(11) 0.0076(11)
N10 0.0324(15) 0.0426(17) 0.0378(16) 0.0020(13) 0.0051(12) -0.0018(13)
C10 0.0191(13) 0.0351(16) 0.0197(13) -0.0029(11) -0.0053(10) 0.0039(11)
C11 0.0123(11) 0.0111(11) 0.0202(12) -0.0003(9) 0.0020(9) -0.0009(9)
C12 0.0166(11) 0.0112(11) 0.0201(12) -0.0008(9) -0.0010(10) -0.0005(9)
C13 0.0161(12) 0.0261(14) 0.0207(13) 0.0052(10) -0.0022(10) -0.0017(10)
C14 0.0240(13) 0.0220(13) 0.0185(12) 0.0024(10) -0.0019(11) -0.0028(10)
C15 0.0237(14) 0.0221(13) 0.0199(13) 0.0015(10) -0.0001(10) -0.0037(10)
C16 0.0278(14) 0.0359(17) 0.0232(14) 0.0002(12) 0.0047(12) -0.0041(13)
C17 0.0392(18) 0.0397(18) 0.0174(13) 0.0015(12) 0.0073(12) -0.0090(14)
C18 0.0435(19) 0.0439(19) 0.0184(14) 0.0063(13) -0.0037(13) -0.0089(15)
C19 0.0293(15) 0.0393(17) 0.0240(15) 0.0054(13) -0.0051(12) -0.0044(13)
C20 0.0172(12) 0.0233(13) 0.0220(13) -0.0038(10) 0.0002(10) -0.0006(10)
C21 0.0240(13) 0.0217(13) 0.0206(13) -0.0028(10) -0.0004(11) -0.0032(11)
C22 0.0335(16) 0.0359(17) 0.0232(14) -0.0051(12) 0.0014(12) -0.0001(13)
C23 0.049(2) 0.0417(19) 0.0185(14) -0.0021(13) 0.0009(14) -0.0040(16)
C24 0.0425(18) 0.0356(17) 0.0223(14) 0.0029(13) -0.0119(13) -0.0097(14)
C25 0.0305(15) 0.0284(15) 0.0290(15) 0.0028(12) -0.0091(12) -0.0047(12)
C26 0.0242(14) 0.0192(13) 0.0233(13) -0.0017(10) -0.0053(11) -0.0042(10)
C27 0.0170(12) 0.0286(14) 0.0218(13) -0.0002(11) 0.0017(10) -0.0007(10)
C28 0.0059(10) 0.0150(11) 0.0185(11) 0.0010(9) 0.0000(9) -0.0005(8)
C29 0.0138(12) 0.0197(12) 0.0237(13) 0.0022(10) 0.0000(10) -0.0002(10)
C30 0.0201(13) 0.0323(16) 0.0261(14) 0.0007(12) -0.0022(11) -0.0001(11)
C31 0.0064(10) 0.0139(11) 0.0210(12) 0.0002(9) 0.0014(9) -0.0007(8)
C32 0.0139(12) 0.0186(12) 0.0269(14) 0.0005(10) -0.0003(10) -0.0006(10)
C33 0.222(10) 0.105(6) 0.114(6) -0.054(5) 0.094(7) -0.083(6)
C34 0.082(4) 0.069(3) 0.071(3) 0.006(3) 0.026(3) 0.006(3)
C35 0.185(9) 0.074(4) 0.188(9) 0.058(5) 0.133(8) 0.025(5)

loop_
_atom_type_symbol
_atom_type_description
_atom_type_scat_dispersion_real
_atom_type_scat_dispersion_imag
_atom_type_scat_source
C C 0.0033 0.0016 'International Tables Vol C Tables 4.2.6.8 and 6.1.1.4'
H H 0.0000 0.0000 'International Tables Vol C Tables 4.2.6.8 and 6.1.1.4'
N N 0.0061 0.0033 'International Tables Vol C Tables 4.2.6.8 and 6.1.1.4'
O O 0.0106 0.0060 'International Tables Vol C Tables 4.2.6.8 and 6.1.1.4'
Cu Cu 0.3201 1.2651 'International Tables Vol C Tables 4.2.6.8 and 6.1.1.4'

loop_
_geom_angle_atom_site_label_1
_geom_angle_atom_site_label_2
_geom_angle_atom_site_label_3
_geom_angle
O2 Cu1 N4 94.23(9)
O2 Cu1 O1 172.77(9)
N4 Cu1 O1 81.39(8)
O2 Cu1 N7 92.84(9)
N4 Cu1 N7 172.38(9)
O1 Cu1 N7 91.85(8)
C11 O1 Cu1 110.71(16)
C1 N1 C5 117.8(2)
N1 C1 C2 123.9(3)
O4 Cu2 N6 93.64(9)
O4 Cu2 O3 172.98(8)
N6 Cu2 O3 81.72(9)
O4 Cu2 N9 92.02(9)
N6 Cu2 N9 171.99(10)
O3 Cu2 N9 93.13(9)
C15 O2 Cu1 126.69(18)
C6 N2 C10 118.3(2)
C1 C2 C3 118.4(2)
C12 O3 Cu2 110.01(17)
C11 N3 N4 108.1(2)
C2 C3 C4 118.9(2)
C26 O4 Cu2 126.96(18)
C13 N4 N3 118.3(2)
C13 N4 Cu1 126.85(19)
N3 N4 Cu1 114.73(16)
C3 C4 C5 118.8(2)
C3 C4 C11 120.9(2)
C5 C4 C11 120.3(2)
C12 N5 N6 108.1(2)
N1 C5 C4 122.2(2)
N1 C5 C6 113.2(2)
C4 C5 C6 124.6(2)
C20 N6 N5 118.4(2)
C20 N6 Cu2 127.16(19)
N5 N6 Cu2 114.46(17)
N2 C6 C7 122.0(2)
N2 C6 C5 113.3(2)
C7 C6 C5 124.6(2)
C29 N7 C27 106.6(2)
C29 N7 Cu1 126.17(18)
C27 N7 Cu1 127.21(18)
C8 C7 C6 118.2(2)
C8 C7 C12 119.9(2)
C6 C7 C12 121.9(2)
C27 N8 C28 106.4(3)
C7 C8 C9 119.8(2)
C32 N9 C30 106.5(2)
C32 N9 Cu2 125.4(2)
C30 N9 Cu2 128.1(2)
C10 C9 C8 118.0(2)
C31 N10 C30 106.6(3)
N2 C10 C9 123.5(3)
O1 C11 N3 125.0(2)
O1 C11 C4 116.4(2)
N3 C11 C4 118.6(2)
O3 C12 N5 125.3(2)
O3 C12 C7 118.1(2)
N5 C12 C7 116.5(2)
N4 C13 C14 124.6(3)
C19 C14 C13 117.8(3)
C19 C14 C15 119.3(3)
C13 C14 C15 122.8(2)
O2 C15 C16 118.1(3)
O2 C15 C14 124.5(3)
C16 C15 C14 117.4(3)
C17 C16 C15 121.4(3)
C16 C17 C18 121.3(3)
C19 C18 C17 118.3(3)
C18 C19 C14 122.2(3)
N6 C20 C21 124.4(3)
C22 C21 C26 119.6(3)
C22 C21 C20 117.8(3)
C26 C21 C20 122.5(3)
C23 C22 C21 121.8(3)
C22 C23 C24 118.4(3)
C25 C24 C23 121.2(3)
C24 C25 C26 121.8(3)
O4 C26 C25 118.5(3)
O4 C26 C21 124.5(3)
C25 C26 C21 117.0(3)
N8 C27 N7 109.0(3)
C29 C28 N8 107.8(2)
N7 C29 C28 110.2(2)
N10 C30 N9 108.5(3)
C32 C31 N10 107.7(2)
N9 C32 C31 110.8(3)
O5 C34 C35 126.2(6)
O5 C34 C33 116.9(5)
C35 C34 C33 116.7(7)

loop_
_geom_bond_atom_site_label_1
_geom_bond_atom_site_label_2
_geom_bond_distance
Cu1 O2 1.881(2)
Cu1 N4 1.920(2)
Cu1 O1 1.9297(18)
Cu1 N7 1.949(2)
O1 C11 1.291(3)
N1 C1 1.344(4)
N1 C5 1.344(3)
C1 C2 1.380(4)
Cu2 O4 1.890(2)
Cu2 N6 1.920(2)
Cu2 O3 1.9355(19)
Cu2 N9 1.957(2)
O2 C15 1.315(3)
N2 C6 1.342(3)
N2 C10 1.343(4)
C2 C3 1.391(4)
O3 C12 1.282(3)
N3 C11 1.314(3)
N3 N4 1.416(3)
C3 C4 1.392(3)
O4 C26 1.312(4)
N4 C13 1.281(3)
C4 C5 1.406(4)
C4 C11 1.486(3)
O5 C34 1.279(7)
N5 C12 1.324(3)
N5 N6 1.410(3)
C5 C6 1.512(3)
N6 C20 1.283(4)
C6 C7 1.407(4)
N7 C29 1.327(3)
N7 C27 1.376(4)
C7 C8 1.385(4)
C7 C12 1.490(4)
N8 C27 1.357(4)
N8 C28 1.371(4)
C8 C9 1.387(4)
N9 C32 1.318(4)
N9 C30 1.379(4)
C9 C10 1.380(4)
N10 C31 1.363(4)
N10 C30 1.367(4)
C13 C14 1.431(4)
C14 C19 1.413(4)
C14 C15 1.431(4)
C15 C16 1.414(4)
C16 C17 1.380(4)
C17 C18 1.403(5)
C18 C19 1.374(5)
C20 C21 1.436(4)
C21 C22 1.412(4)
C21 C26 1.430(4)
C22 C23 1.382(5)
C23 C24 1.407(5)
C24 C25 1.369(5)
C25 C26 1.419(4)
C28 C29 1.347(4)
C31 C32 1.345(4)
C33 C34 1.496(8)
C34 C35 1.412(8)

loop_
_geom_torsion_atom_site_label_1
_geom_torsion_atom_site_label_2
_geom_torsion_atom_site_label_3
_geom_torsion_atom_site_label_4
_geom_torsion
O2 Cu1 O1 C11 50.2(7)
N4 Cu1 O1 C11 -2.86(16)
N7 Cu1 O1 C11 -179.33(17)
C5 N1 C1 C2 0.2(4)
N4 Cu1 O2 C15 -2.3(2)
O1 Cu1 O2 C15 -54.7(8)
N7 Cu1 O2 C15 174.9(2)
N1 C1 C2 C3 -0.7(4)
O4 Cu2 O3 C12 43.9(8)
N6 Cu2 O3 C12 -5.02(17)
N9 Cu2 O3 C12 -178.86(17)
C1 C2 C3 C4 0.1(4)
N6 Cu2 O4 C26 -2.0(2)
O3 Cu2 O4 C26 -50.4(8)
N9 Cu2 O4 C26 172.3(2)
C11 N3 N4 C13 -177.6(2)
C11 N3 N4 Cu1 -0.6(2)
O2 Cu1 N4 C13 4.4(2)
O1 Cu1 N4 C13 178.6(2)
N7 Cu1 N4 C13 -153.7(6)
O2 Cu1 N4 N3 -172.26(17)
O1 Cu1 N4 N3 1.95(16)
N7 Cu1 N4 N3 29.6(8)
C2 C3 C4 C5 0.9(4)
C2 C3 C4 C11 179.2(2)
C1 N1 C5 C4 0.9(4)
C1 N1 C5 C6 -177.6(2)
C3 C4 C5 N1 -1.4(4)
C11 C4 C5 N1 -179.7(2)
C3 C4 C5 C6 176.8(2)
C11 C4 C5 C6 -1.5(4)
C12 N5 N6 C20 179.2(2)
C12 N5 N6 Cu2 -1.0(2)
O4 Cu2 N6 C20 8.4(3)
O3 Cu2 N6 C20 -176.9(3)
N9 Cu2 N6 C20 -126.5(7)
O4 Cu2 N6 N5 -171.36(17)
O3 Cu2 N6 N5 3.34(16)
N9 Cu2 N6 N5 53.7(7)
C10 N2 C6 C7 2.2(4)
C10 N2 C6 C5 -176.1(2)
N1 C5 C6 N2 55.7(3)
C4 C5 C6 N2 -122.7(3)
N1 C5 C6 C7 -122.6(3)
C4 C5 C6 C7 59.0(4)
O2 Cu1 N7 C29 -5.3(2)
N4 Cu1 N7 C29 152.9(6)
O1 Cu1 N7 C29 -179.8(2)
O2 Cu1 N7 C27 172.3(2)
N4 Cu1 N7 C27 -29.6(8)
O1 Cu1 N7 C27 -2.2(2)
N2 C6 C7 C8 -3.9(4)
C5 C6 C7 C8 174.2(2)
N2 C6 C7 C12 175.3(2)
C5 C6 C7 C12 -6.6(4)
C6 C7 C8 C9 2.1(4)
C12 C7 C8 C9 -177.1(2)
O4 Cu2 N9 C32 -5.5(2)
N6 Cu2 N9 C32 129.5(6)
O3 Cu2 N9 C32 179.2(2)
O4 Cu2 N9 C30 172.9(2)
N6 Cu2 N9 C30 -52.1(8)
O3 Cu2 N9 C30 -2.3(2)
C7 C8 C9 C10 1.2(4)
C6 N2 C10 C9 1.5(4)
C8 C9 C10 N2 -3.1(5)
Cu1 O1 C11 N3 3.8(3)
Cu1 O1 C11 C4 -175.52(16)
N4 N3 C11 O1 -2.1(3)
N4 N3 C11 C4 177.1(2)
C3 C4 C11 O1 -139.7(2)
C5 C4 C11 O1 38.5(3)
C3 C4 C11 N3 40.9(3)
C5 C4 C11 N3 -140.8(2)
Cu2 O3 C12 N5 6.7(3)
Cu2 O3 C12 C7 -170.24(17)
N6 N5 C12 O3 -4.0(3)
N6 N5 C12 C7 173.0(2)
C8 C7 C12 O3 -141.2(3)
C6 C7 C12 O3 39.6(3)
C8 C7 C12 N5 41.6(3)
C6 C7 C12 N5 -137.6(3)
N3 N4 C13 C14 174.8(2)
Cu1 N4 C13 C14 -1.7(4)
N4 C13 C14 C19 179.7(3)
N4 C13 C14 C15 -4.3(5)
Cu1 O2 C15 C16 177.5(2)
Cu1 O2 C15 C14 -2.4(4)
C19 C14 C15 O2 -177.6(3)
C13 C14 C15 O2 6.6(5)
C19 C14 C15 C16 2.5(4)
C13 C14 C15 C16 -173.3(3)
O2 C15 C16 C17 177.8(3)
C14 C15 C16 C17 -2.3(4)
C15 C16 C17 C18 0.1(5)
C16 C17 C18 C19 2.0(5)
C17 C18 C19 C14 -1.8(5)
C13 C14 C19 C18 175.6(3)
C15 C14 C19 C18 -0.5(5)
N5 N6 C20 C21 172.1(2)
Cu2 N6 C20 C21 -7.7(4)
N6 C20 C21 C22 -176.9(3)
N6 C20 C21 C26 -1.5(4)
C26 C21 C22 C23 -2.1(5)
C20 C21 C22 C23 173.5(3)
C21 C22 C23 C24 -1.2(5)
C22 C23 C24 C25 2.1(5)
C23 C24 C25 C26 0.3(5)
Cu2 O4 C26 C25 174.1(2)
Cu2 O4 C26 C21 -5.2(4)
C24 C25 C26 O4 177.1(3)
C24 C25 C26 C21 -3.5(4)
C22 C21 C26 O4 -176.4(3)
C20 C21 C26 O4 8.3(4)
C22 C21 C26 C25 4.3(4)
C20 C21 C26 C25 -171.1(3)
C28 N8 C27 N7 0.0(3)
C29 N7 C27 N8 -0.2(3)
Cu1 N7 C27 N8 -178.1(2)
C27 N8 C28 C29 0.1(3)
C27 N7 C29 C28 0.3(3)
Cu1 N7 C29 C28 178.24(18)
N8 C28 C29 N7 -0.3(3)
C31 N10 C30 N9 -0.4(3)
C32 N9 C30 N10 0.0(3)
Cu2 N9 C30 N10 -178.7(2)
C30 N10 C31 C32 0.6(3)
C30 N9 C32 C31 0.4(3)
Cu2 N9 C32 C31 179.10(18)
N10 C31 C32 N9 -0.6(3)
